data_4511949
loop_
_publ_author_name
'Zimmermann, Iwan'
'Johnsson, Mats'

_publ_section_title
;
 A Synthetic Route toward Layered Materials: Introducing Stereochemically
 Active Lone-Pairs into Transition Metal Oxohalides
;
_journal_issue 10
_journal_name_full 'Crystal Growth &amp; Design'
_journal_page_first 5252
_journal_paper_doi 10.1021/cg5010374
_journal_volume 14
_journal_year 2014
_chemical_formula_sum 'Cl2 Mn O6 Sb4'
_chemical_formula_weight 708.84
_chemical_name_systematic
;
 ?
;
_space_group_IT_number 19
_symmetry_cell_setting orthorhombic
_symmetry_space_group_name_Hall 'P 2ac 2ab'
_symmetry_space_group_name_H-M 'P 21 21 21'
_atom_sites_solution_hydrogens none
_atom_sites_solution_primary direct
_atom_sites_solution_secondary difmap
_audit_creation_method SHELXL-97
_cell_angle_alpha 90.00
_cell_angle_beta 90.00
_cell_angle_gamma 90.00
_cell_formula_units_Z 4
_cell_length_a 5.4698(2)
_cell_length_b 5.5479(2)
_cell_length_c 31.0882(9)
_cell_measurement_reflns_used 4710
_cell_measurement_temperature 293(2)
_cell_measurement_theta_max 33.6837
_cell_measurement_theta_min 3.2691
_cell_volume 943.40(6)
_computing_cell_refinement
;
'Thu Nov 14 10:40:56 2013'
;
_computing_data_collection
;
'Thu Nov 14 10:40:56 2013'
;
_computing_data_reduction
;
'Thu Nov 14 10:40:56 2013'
;
_computing_structure_refinement 'SHELXL-97 (Sheldrick, 1997)'
_computing_structure_solution 'SHELXS-97 (Sheldrick, 1990)'
_diffrn_ambient_temperature 293(2)
_diffrn_detector_area_resol_mean 16.5467
_diffrn_measured_fraction_theta_full 0.998
_diffrn_measured_fraction_theta_max 0.943
_diffrn_measurement_device_type 'Xcalibur, Sapphire3'
_diffrn_measurement_method '\w scans'
_diffrn_radiation_monochromator graphite
_diffrn_radiation_source 'fine-focus sealed tube'
_diffrn_radiation_type MoK\a
_diffrn_radiation_wavelength 0.71069
_diffrn_reflns_av_R_equivalents 0.0533
_diffrn_reflns_av_sigmaI/netI 0.0722
_diffrn_reflns_limit_h_max 8
_diffrn_reflns_limit_h_min -8
_diffrn_reflns_limit_k_max 8
_diffrn_reflns_limit_k_min -8
_diffrn_reflns_limit_l_max 47
_diffrn_reflns_limit_l_min -26
_diffrn_reflns_number 10368
_diffrn_reflns_theta_full 25.00
_diffrn_reflns_theta_max 33.75
_diffrn_reflns_theta_min 3.73
_exptl_absorpt_coefficient_mu 13.166
_exptl_absorpt_correction_T_max 0.905
_exptl_absorpt_correction_T_min 0.653
_exptl_absorpt_correction_type analytical
_exptl_absorpt_process_details
;
'Thu Nov 14 10:40:56 2013'
;
_exptl_crystal_colour colourless
_exptl_crystal_density_diffrn 4.991
_exptl_crystal_density_method 'not measured'
_exptl_crystal_description plate
_exptl_crystal_F_000 1244
_exptl_crystal_size_max 0.0366
_exptl_crystal_size_mid 0.0338
_exptl_crystal_size_min 0.0072
_refine_diff_density_max 1.220
_refine_diff_density_min -1.223
_refine_diff_density_rms 0.299
_refine_ls_abs_structure_details 'Flack H D (1983), Acta Cryst. A39, 876-881'
_refine_ls_abs_structure_Flack 0.00(4)
_refine_ls_extinction_method none
_refine_ls_goodness_of_fit_ref 0.872
_refine_ls_hydrogen_treatment none
_refine_ls_matrix_type full
_refine_ls_number_parameters 118
_refine_ls_number_reflns 3483
_refine_ls_number_restraints 0
_refine_ls_restrained_S_all 0.872
_refine_ls_R_factor_all 0.0413
_refine_ls_R_factor_gt 0.0306
_refine_ls_shift/su_max 0.002
_refine_ls_shift/su_mean 0.000
_refine_ls_structure_factor_coef Fsqd
_refine_ls_weighting_details 'calc w=1/[\s^2^(Fo^2^)+(0.0078P)^2^+0.0000P] where P=(Fo^2^+2Fc^2^)/3'
_refine_ls_weighting_scheme calc
_refine_ls_wR_factor_gt 0.0429
_refine_ls_wR_factor_ref 0.0443
_reflns_number_gt 2895
_reflns_number_total 3483
_reflns_threshold_expression >2sigma(I)
_cod_data_source_file cg5010374_si_009.cif
_cod_data_source_block shelxl
_cod_depositor_comments 'Adding full bibliography for 4511945--4511952.cif.'
_cod_database_code 4511949

loop_
_symmetry_equiv_pos_as_xyz
'x, y, z'
'-x+1/2, -y, z+1/2'
'x+1/2, -y+1/2, -z'
'-x, y+1/2, -z+1/2'

loop_
_atom_site_label
_atom_site_type_symbol
_atom_site_fract_x
_atom_site_fract_y
_atom_site_fract_z
_atom_site_U_iso_or_equiv
_atom_site_adp_type
_atom_site_occupancy
_atom_site_symmetry_multiplicity
_atom_site_calc_flag
Sb1 Sb 0.77588(7) 0.67456(7) 0.807885(13) 0.00876(8) Uani 1 1 d
Sb2 Sb 1.09113(8) 0.05717(8) 0.979395(13) 0.01136(9) Uani 1 1 d
Sb3 Sb 0.26499(7) 0.08232(7) 0.813973(12) 0.00983(8) Uani 1 1 d
Sb4 Sb 0.13491(7) 0.50262(8) 0.898236(13) 0.01083(8) Uani 1 1 d
Mn1 Mn 0.70420(17) 0.10342(17) 0.88307(3) 0.0117(2) Uani 1 1 d
Cl1 Cl 0.7537(3) 0.1403(3) 0.74821(5) 0.0205(3) Uani 1 1 d
Cl2 Cl 0.6593(3) 0.7685(3) 0.93584(6) 0.0216(4) Uani 1 1 d
O1 O 0.8793(8) 0.4318(8) 0.85248(13) 0.0127(9) Uani 1 1 d
O2 O 0.5098(8) 0.8567(9) 0.83866(13) 0.0124(10) Uani 1 1 d
O3 O 0.3552(8) 0.2698(8) 0.86809(14) 0.0149(10) Uani 1 1 d
O4 O 0.9901(7) 0.9053(8) 0.84098(13) 0.0099(9) Uani 1 1 d
O5 O 0.8408(8) 0.1861(9) 1.01847(15) 0.0193(10) Uani 1 1 d
O6 O 0.9644(8) 0.2329(9) 0.92743(13) 0.0165(11) Uani 1 1 d

loop_
_atom_site_aniso_label
_atom_site_aniso_U_11
_atom_site_aniso_U_22
_atom_site_aniso_U_33
_atom_site_aniso_U_23
_atom_site_aniso_U_13
_atom_site_aniso_U_12
Sb1 0.00888(19) 0.00831(18) 0.00909(18) -0.00069(15) -0.00081(17) 0.00037(16)
Sb2 0.0116(2) 0.0137(2) 0.00877(18) 0.00121(17) 0.00047(16) 0.00244(17)
Sb3 0.00779(18) 0.01063(19) 0.01108(17) 0.00286(16) -0.00132(16) -0.00099(16)
Sb4 0.01031(18) 0.00874(18) 0.01345(19) -0.00157(17) -0.00124(16) -0.00108(15)
Mn1 0.0104(5) 0.0121(5) 0.0126(4) 0.0005(4) -0.0033(4) -0.0019(4)
Cl1 0.0171(8) 0.0190(9) 0.0253(8) 0.0044(6) -0.0002(7) -0.0006(7)
Cl2 0.0237(10) 0.0234(9) 0.0178(8) 0.0061(7) -0.0020(7) -0.0071(7)
O1 0.015(2) 0.009(2) 0.014(2) 0.0017(18) 0.0006(18) -0.003(2)
O2 0.011(2) 0.019(3) 0.007(2) -0.0018(19) -0.0038(17) 0.0025(18)
O3 0.013(2) 0.011(2) 0.020(2) -0.0113(19) -0.0050(19) 0.0025(18)
O4 0.007(2) 0.012(2) 0.011(2) 0.0044(19) -0.0004(16) -0.0022(17)
O5 0.015(2) 0.028(3) 0.015(2) 0.006(2) 0.001(2) 0.004(2)
O6 0.021(3) 0.018(3) 0.010(2) 0.0040(19) -0.0054(19) -0.0040(19)

loop_
_atom_type_symbol
_atom_type_description
_atom_type_scat_dispersion_real
_atom_type_scat_dispersion_imag
_atom_type_scat_source
O O 0.0106 0.0060 'International Tables Vol C Tables 4.2.6.8 and 6.1.1.4'
Cl Cl 0.1484 0.1585 'International Tables Vol C Tables 4.2.6.8 and 6.1.1.4'
Mn Mn 0.3368 0.7283 'International Tables Vol C Tables 4.2.6.8 and 6.1.1.4'
Sb Sb -0.5866 1.5461 'International Tables Vol C Tables 4.2.6.8 and 6.1.1.4'

loop_
_geom_angle_atom_site_label_1
_geom_angle_atom_site_label_2
_geom_angle_atom_site_label_3
_geom_angle
_geom_angle_site_symmetry_1
_geom_angle_site_symmetry_3
O2 Sb1 O1 102.21(17) . .
O2 Sb1 O4 81.90(17) . .
O1 Sb1 O4 84.86(17) . .
O5 Sb2 O5 101.46(8) . 3_557
O5 Sb2 O6 94.59(19) . .
O5 Sb2 O6 85.17(19) 3_557 .
O4 Sb3 O2 92.03(17) 1_445 1_545
O4 Sb3 O3 94.98(18) 1_445 .
O2 Sb3 O3 80.77(19) 1_545 .
O4 Sb3 Mn1 107.51(12) 1_445 .
O2 Sb3 Mn1 42.58(14) 1_545 .
O3 Sb3 Mn1 41.53(13) . .
O6 Sb4 O3 90.6(2) 1_455 .
O6 Sb4 O1 81.42(17) 1_455 1_455
O3 Sb4 O1 87.80(18) . 1_455
O6 Sb4 Mn1 38.32(12) 1_455 1_455
O3 Sb4 Mn1 85.93(13) . 1_455
O1 Sb4 Mn1 43.29(12) 1_455 1_455
O6 Mn1 O3 126.10(18) . .
O6 Mn1 O2 160.40(18) . 1_545
O3 Mn1 O2 72.96(16) . 1_545
O6 Mn1 O1 73.48(16) . .
O3 Mn1 O1 86.55(17) . .
O2 Mn1 O1 115.96(16) 1_545 .
O6 Mn1 O4 94.33(16) . 1_545
O3 Mn1 O4 132.38(16) . 1_545
O2 Mn1 O4 71.27(15) 1_545 1_545
O1 Mn1 O4 81.90(16) . 1_545
O6 Mn1 Cl2 83.67(13) . 1_545
O3 Mn1 Cl2 111.83(14) . 1_545
O2 Mn1 Cl2 84.39(13) 1_545 1_545
O1 Mn1 Cl2 156.54(12) . 1_545
O4 Mn1 Cl2 94.86(12) 1_545 1_545
O6 Mn1 Sb3 162.02(14) . .
O3 Mn1 Sb3 38.50(11) . .
O2 Mn1 Sb3 37.35(11) 1_545 .
O1 Mn1 Sb3 93.69(11) . .
O4 Mn1 Sb3 96.28(10) 1_545 .
Cl2 Mn1 Sb3 109.77(5) 1_545 .
O6 Mn1 Sb4 35.70(12) . 1_655
O3 Mn1 Sb4 112.13(12) . 1_655
O2 Mn1 Sb4 148.71(12) 1_545 1_655
O1 Mn1 Sb4 37.95(10) . 1_655
O4 Mn1 Sb4 85.20(11) 1_545 1_655
Cl2 Mn1 Sb4 118.79(5) 1_545 1_655
Sb3 Mn1 Sb4 131.13(3) . 1_655
Sb1 O1 Sb4 123.1(2) . 1_655
Sb1 O1 Mn1 135.0(2) . .
Sb4 O1 Mn1 98.76(16) 1_655 .
Sb3 O2 Sb1 128.3(2) 1_565 .
Sb3 O2 Mn1 100.1(2) 1_565 1_565
Sb1 O2 Mn1 105.02(18) . 1_565
Sb4 O3 Sb3 124.8(2) . .
Sb4 O3 Mn1 134.7(2) . .
Sb3 O3 Mn1 99.97(18) . .
Sb3 O4 Sb1 122.6(2) 1_665 .
Sb3 O4 Mn1 121.1(2) 1_665 1_565
Sb1 O4 Mn1 101.36(16) . 1_565
Sb2 O5 Sb2 139.9(2) . 3_457
Sb4 O6 Sb2 124.8(2) 1_655 .
Sb4 O6 Mn1 105.98(19) 1_655 .
Sb2 O6 Mn1 126.4(2) . .

loop_
_geom_bond_atom_site_label_1
_geom_bond_atom_site_label_2
_geom_bond_distance
_geom_bond_site_symmetry_2
Sb1 O2 2.014(4) .
Sb1 O1 2.014(4) .
Sb1 O4 2.018(4) .
Sb2 O5 1.965(4) .
Sb2 O5 1.975(5) 3_557
Sb2 O6 2.010(4) .
Sb3 O4 1.982(4) 1_445
Sb3 O2 1.987(4) 1_545
Sb3 O3 2.038(4) .
Sb3 Mn1 3.2249(10) .
Sb4 O6 1.983(5) 1_455
Sb4 O3 2.000(4) .
Sb4 O1 2.033(4) 1_455
Sb4 Mn1 3.2676(10) 1_455
Mn1 O6 2.108(4) .
Mn1 O3 2.171(5) .
Mn1 O2 2.216(5) 1_545
Mn1 O1 2.267(4) .
Mn1 O4 2.316(4) 1_545
Mn1 Cl2 2.491(2) 1_545
Mn1 Sb4 3.2676(10) 1_655
Cl2 Mn1 2.491(2) 1_565
O1 Sb4 2.033(4) 1_655
O2 Sb3 1.987(4) 1_565
O2 Mn1 2.216(4) 1_565
O4 Sb3 1.982(4) 1_665
O4 Mn1 2.316(4) 1_565
O5 Sb2 1.974(5) 3_457
O6 Sb4 1.983(4) 1_655
